data_7716505
loop_
_publ_author_name
'Beckmann, J. Louis'
'Tiessen, Natalia'
'Neumann, Beate'
'Stammler, Hans-Georg'
'Hoge, Berthold'
'Mitzel, Norbert W.'

_publ_section_title
;
 Polydentate chalcogen bonding: anion trapping with a water-stable host
 compound carrying Se-CF<sub>3</sub> functions.
;
_journal_issue 29
_journal_name_full 'Dalton transactions (Cambridge, England : 2003)'
_journal_page_first 12234
_journal_page_last 12239
_journal_paper_doi 10.1039/d4dt01730g
_journal_volume 53
_journal_year 2024
_chemical_absolute_configuration ad
_chemical_formula_moiety 'Br, C40 H100 N13 P4'
_chemical_formula_sum 'C40 H100 Br N13 P4'
_chemical_formula_weight 967.11
_space_group_crystal_system monoclinic
_space_group_IT_number 9
_space_group_name_Hall 'C -2yc'
_space_group_name_H-M_alt 'C 1 c 1'
_atom_sites_solution_hydrogens mixed
_atom_sites_solution_primary dual
_audit_creation_date 2022-02-04
_audit_creation_method
;
Olex2 1.3-ac4
(compiled 2019.04.23 svn.r3594 for Rigaku Oxford Diffraction, GUI svn.r5739)
;
_audit_update_record
;
2024-03-05 deposited with the CCDC.	2024-07-02 downloaded from the CCDC.
;
_cell_angle_alpha 90
_cell_angle_beta 98.985(2)
_cell_angle_gamma 90
_cell_formula_units_Z 4
_cell_length_a 12.6557(3)
_cell_length_b 23.7019(5)
_cell_length_c 17.6543(4)
_cell_measurement_reflns_used 28096
_cell_measurement_temperature 100.00(10)
_cell_measurement_theta_max 32.5040
_cell_measurement_theta_min 3.1270
_cell_volume 5230.7(2)
_computing_cell_refinement 'CrysAlisPro 1.171.41.122a (Rigaku OD, 2021)'
_computing_data_collection 'CrysAlisPro 1.171.41.122a (Rigaku OD, 2021)'
_computing_data_reduction 'CrysAlisPro 1.171.41.122a (Rigaku OD, 2021)'
_computing_molecular_graphics 'Olex2 (Dolomanov et al., 2009)'
_computing_publication_material 'Olex2 (Dolomanov et al., 2009)'
_computing_structure_refinement 'ShelXL (Sheldrick, 2015)'
_computing_structure_solution 'ShelXT (Sheldrick, 2015)'
_diffrn_ambient_environment N~2~
_diffrn_ambient_temperature 100.00(10)
_diffrn_detector 'CCD plate'
_diffrn_detector_area_resol_mean 5.3114
_diffrn_detector_type Atlas
_diffrn_measured_fraction_theta_full 0.999
_diffrn_measured_fraction_theta_max 0.933
_diffrn_measurement_details
;
List of Runs (angles in degrees, time in seconds):

  # Type    Start    End  Width  t~exp~   \w     \q     \k     \f   Frames
#--------------------------------------------------------------------------
  1  \w    -32.00   6.00   1.00    8.00    --  -17.14 -77.00-180.00   38
  2  \w     46.00  76.00   1.00    8.00    --   17.14-132.00  -2.39   30
  3  \w    -51.00  42.00   1.00    8.00    --   17.14 -57.00 -60.00   93
  4  \w     -6.00  84.00   1.00    8.00    --   17.14  57.00-150.00   90
  5  \w     -6.00  86.00   1.00    8.00    --   17.14  57.00 -30.00   92
  6  \w    -42.00  47.00   1.00    8.00    --   17.14 -77.00  60.00   89
  7  \w     -4.00  86.00   1.00    8.00    --   17.14  57.00  90.00   90
  8  \w    -51.00  42.00   1.00    8.00    --   17.14 -57.00-180.00   93
  9  \w     15.00  41.00   1.00    8.00    --   17.14-132.00  -2.39   26
 10  \w      9.00  76.00   1.00    8.00    --   17.14-132.00-158.69   67
;
_diffrn_measurement_device 'four-circle diffractometer'
_diffrn_measurement_device_type 'SuperNova, Dual, Cu at home/near, Atlas'
_diffrn_measurement_method '\w scans'
_diffrn_orient_matrix_type 'CrysAlisPro convention (1999,Acta A55,543-557)'
_diffrn_orient_matrix_UB_11 0.0045870000
_diffrn_orient_matrix_UB_12 0.0256504000
_diffrn_orient_matrix_UB_13 -0.0199223000
_diffrn_orient_matrix_UB_21 -0.0553800000
_diffrn_orient_matrix_UB_22 -0.0011128000
_diffrn_orient_matrix_UB_23 -0.0148988000
_diffrn_orient_matrix_UB_31 -0.0115930000
_diffrn_orient_matrix_UB_32 0.0153680000
_diffrn_orient_matrix_UB_33 0.0321620000
_diffrn_radiation_monochromator mirror
_diffrn_radiation_probe x-ray
_diffrn_radiation_type 'Mo K\a'
_diffrn_radiation_wavelength 0.71073
_diffrn_reflns_av_R_equivalents 0.0298
_diffrn_reflns_av_unetI/netI 0.0335
_diffrn_reflns_Laue_measured_fraction_full 0.999
_diffrn_reflns_Laue_measured_fraction_max 0.933
_diffrn_reflns_limit_h_max 18
_diffrn_reflns_limit_h_min -19
_diffrn_reflns_limit_k_max 35
_diffrn_reflns_limit_k_min -35
_diffrn_reflns_limit_l_max 26
_diffrn_reflns_limit_l_min -26
_diffrn_reflns_number 59330
_diffrn_reflns_point_group_measured_fraction_full 0.998
_diffrn_reflns_point_group_measured_fraction_max 0.898
_diffrn_reflns_theta_full 25.242
_diffrn_reflns_theta_max 32.940
_diffrn_reflns_theta_min 2.768
_diffrn_source 'micro-focus sealed X-ray tube'
_diffrn_source_type 'SuperNova (Mo) X-ray Source'
_exptl_absorpt_coefficient_mu 0.950
_exptl_absorpt_correction_T_max 1.000
_exptl_absorpt_correction_T_min 0.292
_exptl_absorpt_correction_type gaussian
_exptl_absorpt_process_details
;
CrysAlisPro 1.171.41.122a (Rigaku Oxford Diffraction, 2021)
Numerical absorption correction based on gaussian integration over
a multifaceted crystal model
Empirical absorption correction using spherical harmonics,
implemented in SCALE3 ABSPACK scaling algorithm.
;
_exptl_crystal_colour 'clear colourless'
_exptl_crystal_colour_lustre clear
_exptl_crystal_colour_primary colourless
_exptl_crystal_density_diffrn 1.228
_exptl_crystal_description block
_exptl_crystal_F_000 2104
_exptl_crystal_size_max 0.27
_exptl_crystal_size_mid 0.26
_exptl_crystal_size_min 0.19
_refine_diff_density_max 0.482
_refine_diff_density_min -0.333
_refine_diff_density_rms 0.050
_refine_ls_abs_structure_details
;
 Flack x determined using 7369 quotients [(I+)-(I-)]/[(I+)+(I-)]
 (Parsons, Flack and Wagner, Acta Cryst. B69 (2013) 249-259).
;
_refine_ls_abs_structure_Flack -0.0069(14)
_refine_ls_extinction_method none
_refine_ls_goodness_of_fit_ref 1.031
_refine_ls_hydrogen_treatment mixed
_refine_ls_matrix_type full
_refine_ls_number_parameters 548
_refine_ls_number_reflns 17628
_refine_ls_number_restraints 2
_refine_ls_restrained_S_all 1.031
_refine_ls_R_factor_all 0.0317
_refine_ls_R_factor_gt 0.0275
_refine_ls_shift/su_max 0.002
_refine_ls_shift/su_mean 0.000
_refine_ls_structure_factor_coef Fsqd
_refine_ls_weighting_details 'w=1/[\s^2^(Fo^2^)+(0.0298P)^2^+1.5836P] where P=(Fo^2^+2Fc^2^)/3'
_refine_ls_weighting_scheme calc
_refine_ls_wR_factor_gt 0.0611
_refine_ls_wR_factor_ref 0.0632
_reflns_Friedel_coverage 0.923
_reflns_Friedel_fraction_full 0.998
_reflns_Friedel_fraction_max 0.863
_reflns_number_gt 16556
_reflns_number_total 17628
_reflns_threshold_expression 'I > 2\s(I)'
_cod_data_source_file d4dt01730g2.cif
_cod_data_source_block '[7xH]Br'
_cod_depositor_comments 'Adding full bibliography for 7716503--7716512.cif.'
_cod_database_code 7716505
_shelx_shelxl_version_number 2018/3
_chemical_oxdiff_formula 'C40 H100 N13 P4 Br'
_shelx_space_group_comment
;
The symmetry employed for this shelxl refinement is uniquely defined
by the following loop, which should always be used as a source of
symmetry information in preference to the above space-group names.
They are only intended as comments.
;
_shelx_estimated_absorpt_t_max 0.840
_shelx_estimated_absorpt_t_min 0.784
_reflns_odcompleteness_completeness 99.91
_reflns_odcompleteness_iscentric 1
_reflns_odcompleteness_theta 30.01
_olex2_refinement_description
;
1. Fixed Uiso
 At 1.2 times of:
  All C(H,H) groups
 At 1.5 times of:
  All C(H,H,H) groups
2.a Secondary CH2 refined with riding coordinates:
 C5(H5A,H5B), C7(H7A,H7B), C9(H9A,H9B), C11(H11A,H11B), C13(H13A,H13B),
 C15(H15A,H15B), C17(H17A,H17B), C19(H19A,H19B), C21(H21A,H21B), C23(H23A,H23B),
  C25(H25A,H25B), C27(H27A,H27B), C29(H29A,H29B), C31(H31A,H31B), C33(H33A,
 H33B), C35(H35A,H35B), C37(H37A,H37B), C39(H39A,H39B)
2.b Idealised Me refined as rotating group:
 C2(H2A,H2B,H2C), C3(H3A,H3B,H3C), C4(H4A,H4B,H4C), C6(H6A,H6B,H6C), C8(H8A,
 H8B,H8C), C10(H10A,H10B,H10C), C12(H12A,H12B,H12C), C14(H14A,H14B,H14C),
 C16(H16A,H16B,H16C), C18(H18A,H18B,H18C), C20(H20A,H20B,H20C), C22(H22A,H22B,
 H22C), C24(H24A,H24B,H24C), C26(H26A,H26B,H26C), C28(H28A,H28B,H28C), C30(H30A,
 H30B,H30C), C32(H32A,H32B,H32C), C34(H34A,H34B,H34C), C36(H36A,H36B,H36C),
 C38(H38A,H38B,H38C), C40(H40A,H40B,H40C)
;
_olex2_date_sample_data_collection 2022-02-04
_olex2_submission_special_instructions 'No special instructions were received'
_oxdiff_exptl_absorpt_empirical_details
;
Empirical correction (ABSPACK) includes:
- Absorption correction using spherical harmonics
- Frame scaling
- Detector area scaling
;
_oxdiff_exptl_absorpt_empirical_full_max 1.146
_oxdiff_exptl_absorpt_empirical_full_min 0.908

loop_
_space_group_symop_operation_xyz
'x, y, z'
'x, -y, z+1/2'
'x+1/2, y+1/2, z'
'x+1/2, -y+1/2, z+1/2'

loop_
_atom_site_label
_atom_site_type_symbol
_atom_site_fract_x
_atom_site_fract_y
_atom_site_fract_z
_atom_site_U_iso_or_equiv
_atom_site_adp_type
_atom_site_occupancy
_atom_site_site_symmetry_order
_atom_site_calc_flag
_atom_site_refinement_flags_posn
_atom_site_refinement_flags_adp
_atom_site_refinement_flags_occupancy
_atom_site_disorder_assembly
_atom_site_disorder_group
Br1 Br 0.13369(2) 0.34792(2) 0.23904(2) 0.02560(5) Uani 1 1 d . . . . .
P1 P 0.51435(3) 0.62353(2) 0.47194(2) 0.00764(7) Uani 1 1 d . . . . .
P2 P 0.36850(3) 0.52083(2) 0.48011(2) 0.00905(8) Uani 1 1 d . . . . .
P3 P 0.42221(4) 0.72934(2) 0.53745(2) 0.00979(8) Uani 1 1 d . . . . .
P4 P 0.74338(4) 0.61125(2) 0.53998(2) 0.01013(8) Uani 1 1 d . . . . .
N1 N 0.56070(13) 0.63794(6) 0.39048(8) 0.0099(3) Uani 1 1 d . . . . .
H1 H 0.620(2) 0.6251(10) 0.3920(13) 0.011(6) Uiso 1 1 d . . . . .
N2 N 0.43789(13) 0.57020(7) 0.45903(8) 0.0124(3) Uani 1 1 d . . . . .
N3 N 0.44784(12) 0.67629(6) 0.49273(8) 0.0115(3) Uani 1 1 d . . . . .
N4 N 0.61926(12) 0.61134(7) 0.53356(8) 0.0116(3) Uani 1 1 d . . . . .
N5 N 0.42478(12) 0.45726(6) 0.48485(8) 0.0117(3) Uani 1 1 d . . . . .
N6 N 0.26500(13) 0.51158(6) 0.41130(8) 0.0124(3) Uani 1 1 d . . . . .
N7 N 0.32800(13) 0.53017(6) 0.56340(9) 0.0128(3) Uani 1 1 d . . . . .
N8 N 0.29160(12) 0.73935(6) 0.51921(9) 0.0128(3) Uani 1 1 d . . . . .
N9 N 0.45660(13) 0.72880(7) 0.63184(8) 0.0131(3) Uani 1 1 d . . . . .
N10 N 0.48617(13) 0.78549(6) 0.51232(9) 0.0135(3) Uani 1 1 d . . . . .
N11 N 0.79606(13) 0.57917(7) 0.62009(9) 0.0158(3) Uani 1 1 d . . . . .
N12 N 0.79529(13) 0.67514(7) 0.54386(9) 0.0134(3) Uani 1 1 d . . . . .
N13 N 0.78261(12) 0.57739(6) 0.46651(8) 0.0119(3) Uani 1 1 d . . . . .
C1 C 0.50317(15) 0.63660(8) 0.31086(10) 0.0118(3) Uani 1 1 d . . . . .
C2 C 0.57588(16) 0.66568(9) 0.26142(10) 0.0169(4) Uani 1 1 d . . . . .
H2A H 0.644443 0.645723 0.266527 0.025 Uiso 1 1 calc GR . . . .
H2B H 0.588142 0.704834 0.278386 0.025 Uiso 1 1 calc GR . . . .
H2C H 0.541692 0.665139 0.207648 0.025 Uiso 1 1 calc GR . . . .
C3 C 0.48291(17) 0.57587(8) 0.28308(10) 0.0172(4) Uani 1 1 d . . . . .
H3A H 0.445255 0.576064 0.230175 0.026 Uiso 1 1 calc GR . . . .
H3B H 0.439094 0.556446 0.316113 0.026 Uiso 1 1 calc GR . . . .
H3C H 0.551384 0.556171 0.285149 0.026 Uiso 1 1 calc GR . . . .
C4 C 0.39732(15) 0.66837(8) 0.30451(10) 0.0147(3) Uani 1 1 d . . . . .
H4A H 0.411221 0.707983 0.318561 0.022 Uiso 1 1 calc GR . . . .
H4B H 0.352955 0.651372 0.339212 0.022 Uiso 1 1 calc GR . . . .
H4C H 0.359774 0.666165 0.251662 0.022 Uiso 1 1 calc GR . . . .
C5 C 0.47561(15) 0.43408(8) 0.55856(10) 0.0138(3) Uani 1 1 d . . . . .
H5A H 0.473603 0.392392 0.555266 0.017 Uiso 1 1 calc R . . . .
H5B H 0.432989 0.445447 0.598517 0.017 Uiso 1 1 calc R . . . .
C6 C 0.59068(17) 0.45247(9) 0.58367(12) 0.0221(4) Uani 1 1 d . . . . .
H6A H 0.616527 0.437620 0.635030 0.033 Uiso 1 1 calc GR . . . .
H6B H 0.594415 0.493770 0.584710 0.033 Uiso 1 1 calc GR . . . .
H6C H 0.635379 0.437895 0.547481 0.033 Uiso 1 1 calc GR . . . .
C7 C 0.46911(16) 0.43813(8) 0.41698(10) 0.0148(3) Uani 1 1 d . . . . .
H7A H 0.545524 0.448948 0.423029 0.018 Uiso 1 1 calc R . . . .
H7B H 0.431403 0.457890 0.371189 0.018 Uiso 1 1 calc R . . . .
C8 C 0.4599(2) 0.37493(9) 0.40340(13) 0.0252(4) Uani 1 1 d . . . . .
H8A H 0.494435 0.354934 0.449246 0.038 Uiso 1 1 calc GR . . . .
H8B H 0.495030 0.364780 0.359635 0.038 Uiso 1 1 calc GR . . . .
H8C H 0.384184 0.364298 0.392575 0.038 Uiso 1 1 calc GR . . . .
C9 C 0.21209(16) 0.45725(8) 0.38879(11) 0.0166(3) Uani 1 1 d . . . . .
H9A H 0.250624 0.427002 0.420508 0.020 Uiso 1 1 calc R . . . .
H9B H 0.219077 0.449482 0.334698 0.020 Uiso 1 1 calc R . . . .
C10 C 0.09410(17) 0.45418(9) 0.39675(12) 0.0216(4) Uani 1 1 d . . . . .
H10A H 0.086350 0.458565 0.450807 0.032 Uiso 1 1 calc GR . . . .
H10B H 0.064992 0.417560 0.378004 0.032 Uiso 1 1 calc GR . . . .
H10C H 0.055035 0.484434 0.366559 0.032 Uiso 1 1 calc GR . . . .
C11 C 0.20717(15) 0.56168(8) 0.37923(10) 0.0144(3) Uani 1 1 d . . . . .
H11A H 0.250384 0.595541 0.395944 0.017 Uiso 1 1 calc R . . . .
H11B H 0.139221 0.564571 0.400169 0.017 Uiso 1 1 calc R . . . .
C12 C 0.18228(18) 0.56134(10) 0.29211(11) 0.0216(4) Uani 1 1 d . . . . .
H12A H 0.135008 0.529522 0.275134 0.032 Uiso 1 1 calc GR . . . .
H12B H 0.248963 0.557546 0.270831 0.032 Uiso 1 1 calc GR . . . .
H12C H 0.146832 0.596732 0.274225 0.032 Uiso 1 1 calc GR . . . .
C13 C 0.24473(15) 0.49309(8) 0.58387(11) 0.0150(3) Uani 1 1 d . . . . .
H13A H 0.271120 0.474894 0.633719 0.018 Uiso 1 1 calc R . . . .
H13B H 0.230051 0.462960 0.544806 0.018 Uiso 1 1 calc R . . . .
C14 C 0.14136(17) 0.52406(10) 0.58964(13) 0.0237(4) Uani 1 1 d . . . . .
H14A H 0.153306 0.550719 0.632559 0.036 Uiso 1 1 calc GR . . . .
H14B H 0.086235 0.496791 0.598219 0.036 Uiso 1 1 calc GR . . . .
H14C H 0.117780 0.544674 0.541872 0.036 Uiso 1 1 calc GR . . . .
C15 C 0.36378(16) 0.57586(8) 0.61733(10) 0.0148(3) Uani 1 1 d . . . . .
H15A H 0.304936 0.603470 0.616644 0.018 Uiso 1 1 calc R . . . .
H15B H 0.424718 0.595580 0.600023 0.018 Uiso 1 1 calc R . . . .
C16 C 0.39788(19) 0.55534(9) 0.69904(11) 0.0209(4) Uani 1 1 d . . . . .
H16A H 0.426097 0.587128 0.731550 0.031 Uiso 1 1 calc GR . . . .
H16B H 0.453476 0.526480 0.699809 0.031 Uiso 1 1 calc GR . . . .
H16C H 0.336040 0.539190 0.718467 0.031 Uiso 1 1 calc GR . . . .
C17 C 0.21698(15) 0.69287(8) 0.49900(10) 0.0145(3) Uani 1 1 d . . . . .
H17A H 0.171879 0.688435 0.539664 0.017 Uiso 1 1 calc R . . . .
H17B H 0.257890 0.657492 0.496546 0.017 Uiso 1 1 calc R . . . .
C18 C 0.14533(17) 0.70215(9) 0.42260(12) 0.0213(4) Uani 1 1 d . . . . .
H18A H 0.104030 0.736913 0.424889 0.032 Uiso 1 1 calc GR . . . .
H18B H 0.096288 0.670139 0.411758 0.032 Uiso 1 1 calc GR . . . .
H18C H 0.189463 0.705380 0.381865 0.032 Uiso 1 1 calc GR . . . .
C19 C 0.24394(16) 0.79472(8) 0.52946(12) 0.0180(4) Uani 1 1 d . . . . .
H19A H 0.218107 0.811070 0.478315 0.022 Uiso 1 1 calc R . . . .
H19B H 0.300170 0.820039 0.555866 0.022 Uiso 1 1 calc R . . . .
C20 C 0.15136(18) 0.79314(9) 0.57519(12) 0.0226(4) Uani 1 1 d . . . . .
H20A H 0.173065 0.772234 0.622980 0.034 Uiso 1 1 calc GR . . . .
H20B H 0.089797 0.774408 0.544865 0.034 Uiso 1 1 calc GR . . . .
H20C H 0.131673 0.831746 0.587130 0.034 Uiso 1 1 calc GR . . . .
C21 C 0.37906(16) 0.71761(8) 0.68410(10) 0.0163(4) Uani 1 1 d . . . . .
H21A H 0.406143 0.686224 0.718778 0.020 Uiso 1 1 calc R . . . .
H21B H 0.310699 0.705247 0.653498 0.020 Uiso 1 1 calc R . . . .
C22 C 0.35765(19) 0.76848(10) 0.73241(12) 0.0244(4) Uani 1 1 d . . . . .
H22A H 0.422960 0.778178 0.767544 0.037 Uiso 1 1 calc GR . . . .
H22B H 0.300574 0.759327 0.762035 0.037 Uiso 1 1 calc GR . . . .
H22C H 0.335680 0.800631 0.698703 0.037 Uiso 1 1 calc GR . . . .
C23 C 0.56690(16) 0.71123(9) 0.66051(10) 0.0175(4) Uani 1 1 d . . . . .
H23A H 0.611828 0.719017 0.620562 0.021 Uiso 1 1 calc R . . . .
H23B H 0.567860 0.669988 0.669461 0.021 Uiso 1 1 calc R . . . .
C24 C 0.61571(18) 0.74052(10) 0.73406(12) 0.0250(4) Uani 1 1 d . . . . .
H24A H 0.578045 0.728716 0.775876 0.037 Uiso 1 1 calc GR . . . .
H24B H 0.609168 0.781476 0.727262 0.037 Uiso 1 1 calc GR . . . .
H24C H 0.691461 0.730304 0.746578 0.037 Uiso 1 1 calc GR . . . .
C25 C 0.50442(17) 0.83696(8) 0.55840(12) 0.0186(4) Uani 1 1 d . . . . .
H25A H 0.473643 0.831913 0.606171 0.022 Uiso 1 1 calc R . . . .
H25B H 0.466181 0.868625 0.529532 0.022 Uiso 1 1 calc R . . . .
C26 C 0.62216(19) 0.85239(9) 0.57924(13) 0.0245(4) Uani 1 1 d . . . . .
H26A H 0.659689 0.822506 0.611105 0.037 Uiso 1 1 calc GR . . . .
H26B H 0.628805 0.888031 0.607728 0.037 Uiso 1 1 calc GR . . . .
H26C H 0.653779 0.856571 0.532290 0.037 Uiso 1 1 calc GR . . . .
C27 C 0.50182(16) 0.79161(8) 0.43202(10) 0.0152(3) Uani 1 1 d . . . . .
H27A H 0.514459 0.753781 0.411390 0.018 Uiso 1 1 calc R . . . .
H27B H 0.566914 0.814460 0.430426 0.018 Uiso 1 1 calc R . . . .
C28 C 0.40846(18) 0.81906(9) 0.38001(12) 0.0219(4) Uani 1 1 d . . . . .
H28A H 0.394649 0.856436 0.400077 0.033 Uiso 1 1 calc GR . . . .
H28B H 0.344526 0.795478 0.378343 0.033 Uiso 1 1 calc GR . . . .
H28C H 0.426180 0.822901 0.328164 0.033 Uiso 1 1 calc GR . . . .
C29 C 0.77401(18) 0.60472(10) 0.69307(11) 0.0217(4) Uani 1 1 d . . . . .
H29A H 0.749723 0.644117 0.683149 0.026 Uiso 1 1 calc R . . . .
H29B H 0.841214 0.605728 0.730233 0.026 Uiso 1 1 calc R . . . .
C30 C 0.6902(2) 0.57287(12) 0.72816(14) 0.0318(5) Uani 1 1 d . . . . .
H30A H 0.678064 0.591814 0.775380 0.048 Uiso 1 1 calc GR . . . .
H30B H 0.715012 0.534233 0.740063 0.048 Uiso 1 1 calc GR . . . .
H30C H 0.623297 0.571893 0.691801 0.048 Uiso 1 1 calc GR . . . .
C31 C 0.89420(16) 0.54555(9) 0.62783(11) 0.0177(4) Uani 1 1 d . . . . .
H31A H 0.954294 0.568202 0.654778 0.021 Uiso 1 1 calc R . . . .
H31B H 0.910416 0.536527 0.576110 0.021 Uiso 1 1 calc R . . . .
C32 C 0.88588(19) 0.49104(11) 0.67157(14) 0.0293(5) Uani 1 1 d . . . . .
H32A H 0.882473 0.499666 0.725426 0.044 Uiso 1 1 calc GR . . . .
H32B H 0.948735 0.467538 0.668383 0.044 Uiso 1 1 calc GR . . . .
H32C H 0.821045 0.470721 0.649158 0.044 Uiso 1 1 calc GR . . . .
C33 C 0.74188(16) 0.72127(8) 0.49740(11) 0.0155(3) Uani 1 1 d . . . . .
H33A H 0.740697 0.754892 0.530524 0.019 Uiso 1 1 calc R . . . .
H33B H 0.666745 0.710191 0.479350 0.019 Uiso 1 1 calc R . . . .
C34 C 0.7928(2) 0.73747(10) 0.42864(14) 0.0308(5) Uani 1 1 d . . . . .
H34A H 0.867011 0.749124 0.445700 0.046 Uiso 1 1 calc GR . . . .
H34B H 0.752863 0.768787 0.401493 0.046 Uiso 1 1 calc GR . . . .
H34C H 0.791609 0.705030 0.394105 0.046 Uiso 1 1 calc GR . . . .
C35 C 0.90296(16) 0.68829(9) 0.58458(11) 0.0185(4) Uani 1 1 d . . . . .
H35A H 0.950385 0.696807 0.546455 0.022 Uiso 1 1 calc R . . . .
H35B H 0.931992 0.654636 0.613907 0.022 Uiso 1 1 calc R . . . .
C36 C 0.90453(18) 0.73782(9) 0.63912(13) 0.0242(4) Uani 1 1 d . . . . .
H36A H 0.974362 0.739722 0.672039 0.036 Uiso 1 1 calc GR . . . .
H36B H 0.848333 0.732896 0.670965 0.036 Uiso 1 1 calc GR . . . .
H36C H 0.891911 0.772851 0.609606 0.036 Uiso 1 1 calc GR . . . .
C37 C 0.88466(15) 0.58942(8) 0.43953(10) 0.0146(3) Uani 1 1 d . . . . .
H37A H 0.936844 0.559511 0.458292 0.018 Uiso 1 1 calc R . . . .
H37B H 0.913318 0.625710 0.461676 0.018 Uiso 1 1 calc R . . . .
C38 C 0.87335(18) 0.59261(10) 0.35279(11) 0.0216(4) Uani 1 1 d . . . . .
H38A H 0.942711 0.602046 0.337982 0.032 Uiso 1 1 calc GR . . . .
H38B H 0.821002 0.621783 0.333752 0.032 Uiso 1 1 calc GR . . . .
H38C H 0.849054 0.556071 0.330607 0.032 Uiso 1 1 calc GR . . . .
C39 C 0.72854(15) 0.52499(8) 0.43785(11) 0.0155(3) Uani 1 1 d . . . . .
H39A H 0.704281 0.529053 0.382037 0.019 Uiso 1 1 calc R . . . .
H39B H 0.664011 0.520277 0.462524 0.019 Uiso 1 1 calc R . . . .
C40 C 0.79566(18) 0.47157(9) 0.45137(14) 0.0236(4) Uani 1 1 d . . . . .
H40A H 0.819141 0.466482 0.506521 0.035 Uiso 1 1 calc GR . . . .
H40B H 0.858352 0.474853 0.425354 0.035 Uiso 1 1 calc GR . . . .
H40C H 0.752690 0.439005 0.430946 0.035 Uiso 1 1 calc GR . . . .

loop_
_atom_site_aniso_label
_atom_site_aniso_U_11
_atom_site_aniso_U_22
_atom_site_aniso_U_33
_atom_site_aniso_U_23
_atom_site_aniso_U_13
_atom_site_aniso_U_12
Br1 0.02276(10) 0.02635(10) 0.02776(10) -0.00677(9) 0.00414(8) -0.00216(9)
P1 0.00816(18) 0.00768(17) 0.00720(17) 0.00001(14) 0.00159(14) -0.00003(15)
P2 0.01002(19) 0.00822(18) 0.00897(17) 0.00010(14) 0.00161(14) -0.00076(15)
P3 0.01147(19) 0.00887(18) 0.00948(18) -0.00064(15) 0.00301(14) 0.00054(16)
P4 0.00884(19) 0.01311(19) 0.00840(17) 0.00032(15) 0.00126(14) 0.00058(16)
N1 0.0094(7) 0.0126(6) 0.0081(6) 0.0007(5) 0.0023(5) 0.0004(6)
N2 0.0146(7) 0.0119(6) 0.0109(6) -0.0003(5) 0.0024(5) -0.0041(6)
N3 0.0137(7) 0.0102(6) 0.0110(6) -0.0002(5) 0.0030(5) 0.0017(6)
N4 0.0096(7) 0.0159(7) 0.0092(6) 0.0011(5) 0.0015(5) 0.0010(6)
N5 0.0149(7) 0.0103(6) 0.0103(6) 0.0003(5) 0.0029(5) 0.0018(6)
N6 0.0130(7) 0.0099(6) 0.0134(7) -0.0003(5) -0.0008(5) -0.0015(6)
N7 0.0154(7) 0.0116(7) 0.0124(6) -0.0011(5) 0.0054(5) -0.0026(6)
N8 0.0125(7) 0.0107(7) 0.0156(7) -0.0004(5) 0.0038(5) 0.0015(6)
N9 0.0134(7) 0.0165(7) 0.0101(6) -0.0016(5) 0.0039(5) 0.0008(6)
N10 0.0171(8) 0.0104(6) 0.0141(7) -0.0006(5) 0.0057(6) -0.0024(6)
N11 0.0135(7) 0.0239(8) 0.0102(6) 0.0045(6) 0.0026(5) 0.0067(6)
N12 0.0110(7) 0.0153(7) 0.0135(7) -0.0024(6) 0.0008(5) -0.0023(6)
N13 0.0102(7) 0.0132(7) 0.0127(6) -0.0016(5) 0.0029(5) 0.0002(5)
C1 0.0135(8) 0.0132(7) 0.0089(7) 0.0004(6) 0.0022(6) -0.0001(6)
C2 0.0179(9) 0.0231(9) 0.0107(8) 0.0038(7) 0.0052(6) -0.0006(8)
C3 0.0246(10) 0.0144(8) 0.0117(8) -0.0024(6) 0.0004(7) 0.0007(7)
C4 0.0145(8) 0.0165(8) 0.0125(7) 0.0011(6) 0.0004(6) 0.0008(7)
C5 0.0152(8) 0.0133(8) 0.0128(7) 0.0031(6) 0.0019(6) 0.0022(7)
C6 0.0189(10) 0.0245(10) 0.0213(9) 0.0067(8) -0.0022(7) -0.0027(8)
C7 0.0187(9) 0.0134(8) 0.0132(8) -0.0010(6) 0.0050(6) 0.0016(7)
C8 0.0386(13) 0.0146(9) 0.0235(10) -0.0047(8) 0.0080(9) 0.0038(9)
C9 0.0154(9) 0.0131(8) 0.0210(9) -0.0046(7) 0.0017(7) -0.0036(7)
C10 0.0159(9) 0.0218(10) 0.0261(10) -0.0009(8) 0.0006(8) -0.0067(8)
C11 0.0140(8) 0.0145(8) 0.0139(8) 0.0009(6) -0.0006(6) 0.0012(7)
C12 0.0212(10) 0.0273(10) 0.0146(8) 0.0033(7) -0.0023(7) -0.0027(8)
C13 0.0142(8) 0.0154(8) 0.0168(8) 0.0018(6) 0.0063(6) -0.0014(7)
C14 0.0152(9) 0.0292(11) 0.0285(10) -0.0002(9) 0.0091(8) 0.0019(8)
C15 0.0235(9) 0.0113(7) 0.0099(7) 0.0001(6) 0.0031(6) 0.0001(7)
C16 0.0312(11) 0.0178(9) 0.0124(8) 0.0020(7) -0.0008(7) -0.0021(8)
C17 0.0147(8) 0.0128(8) 0.0159(8) -0.0003(6) 0.0023(6) 0.0005(7)
C18 0.0178(10) 0.0221(10) 0.0218(9) -0.0020(8) -0.0033(7) 0.0037(8)
C19 0.0168(9) 0.0131(8) 0.0252(9) -0.0010(7) 0.0071(7) 0.0046(7)
C20 0.0209(10) 0.0235(10) 0.0249(10) -0.0026(8) 0.0087(8) 0.0086(8)
C21 0.0204(9) 0.0177(8) 0.0120(8) 0.0003(6) 0.0064(7) -0.0007(7)
C22 0.0256(10) 0.0305(11) 0.0188(9) -0.0093(8) 0.0083(8) 0.0020(9)
C23 0.0166(9) 0.0232(9) 0.0123(8) -0.0036(7) 0.0010(6) 0.0030(8)
C24 0.0214(11) 0.0358(12) 0.0166(9) -0.0094(9) -0.0007(7) 0.0000(9)
C25 0.0242(10) 0.0116(8) 0.0214(9) -0.0036(7) 0.0075(8) -0.0020(7)
C26 0.0262(11) 0.0185(9) 0.0296(11) -0.0074(8) 0.0068(9) -0.0076(8)
C27 0.0181(9) 0.0132(8) 0.0155(8) 0.0015(6) 0.0059(7) -0.0012(7)
C28 0.0269(11) 0.0195(9) 0.0200(9) 0.0046(7) 0.0061(8) 0.0037(8)
C29 0.0222(10) 0.0284(10) 0.0142(8) -0.0005(7) 0.0016(7) 0.0040(8)
C30 0.0354(13) 0.0387(13) 0.0245(10) 0.0070(10) 0.0145(9) 0.0065(11)
C31 0.0124(8) 0.0246(10) 0.0159(8) 0.0049(7) 0.0019(6) 0.0036(7)
C32 0.0193(10) 0.0345(12) 0.0349(12) 0.0203(10) 0.0065(9) 0.0096(9)
C33 0.0157(8) 0.0140(8) 0.0168(8) -0.0006(6) 0.0027(6) -0.0019(7)
C34 0.0387(14) 0.0242(11) 0.0338(12) 0.0110(9) 0.0191(10) 0.0054(10)
C35 0.0117(8) 0.0217(9) 0.0213(9) -0.0070(7) 0.0000(7) -0.0027(7)
C36 0.0214(10) 0.0248(10) 0.0246(10) -0.0093(8) -0.0022(8) -0.0046(8)
C37 0.0117(8) 0.0186(8) 0.0144(8) -0.0015(6) 0.0048(6) -0.0004(7)
C38 0.0223(10) 0.0293(10) 0.0150(8) -0.0018(8) 0.0086(7) -0.0011(9)
C39 0.0133(8) 0.0129(8) 0.0202(8) -0.0020(6) 0.0024(7) 0.0002(7)
C40 0.0209(10) 0.0146(9) 0.0356(12) -0.0016(8) 0.0049(8) 0.0020(8)

loop_
_atom_type_symbol
_atom_type_description
_atom_type_scat_dispersion_real
_atom_type_scat_dispersion_imag
_atom_type_scat_source
C C 0.0033 0.0016 'International Tables Vol C Tables 4.2.6.8 and 6.1.1.4'
H H 0.0000 0.0000 'International Tables Vol C Tables 4.2.6.8 and 6.1.1.4'
Br Br -0.2901 2.4595 'International Tables Vol C Tables 4.2.6.8 and 6.1.1.4'
N N 0.0061 0.0033 'International Tables Vol C Tables 4.2.6.8 and 6.1.1.4'
P P 0.1023 0.0942 'International Tables Vol C Tables 4.2.6.8 and 6.1.1.4'

loop_
_exptl_crystal_face_index_h
_exptl_crystal_face_index_k
_exptl_crystal_face_index_l
_exptl_crystal_face_perp_dist
-2 1 0 0.1000
2 -1 0 0.0850
0 -5 -3 0.0947
0 1 1 0.1399
0 5 -3 0.0951
0 -5 3 0.0951

loop_
_geom_angle_atom_site_label_1
_geom_angle_atom_site_label_2
_geom_angle_atom_site_label_3
_geom_angle
_geom_angle_site_symmetry_1
_geom_angle_site_symmetry_3
_geom_angle_publ_flag
N2 P1 N1 109.11(8) . . ?
N2 P1 N4 112.04(8) . . ?
N3 P1 N1 108.00(8) . . ?
N3 P1 N2 109.17(9) . . ?
N3 P1 N4 113.49(8) . . ?
N4 P1 N1 104.81(8) . . ?
N2 P2 N5 116.35(8) . . ?
N2 P2 N6 109.76(8) . . ?
N2 P2 N7 112.45(8) . . ?
N6 P2 N5 101.57(8) . . ?
N7 P2 N5 105.52(8) . . ?
N7 P2 N6 110.62(8) . . ?
N3 P3 N8 107.51(8) . . ?
N3 P3 N9 117.70(8) . . ?
N3 P3 N10 111.53(8) . . ?
N8 P3 N9 107.17(8) . . ?
N8 P3 N10 110.43(8) . . ?
N10 P3 N9 102.32(8) . . ?
N4 P4 N11 109.31(8) . . ?
N4 P4 N12 113.12(8) . . ?
N4 P4 N13 111.35(8) . . ?
N11 P4 N13 108.39(8) . . ?
N12 P4 N11 106.41(9) . . ?
N12 P4 N13 108.04(8) . . ?
P1 N1 H1 110.1(17) . . ?
C1 N1 P1 128.81(12) . . ?
C1 N1 H1 109.9(17) . . ?
P2 N2 P1 157.95(11) . . ?
P3 N3 P1 157.37(11) . . ?
P4 N4 P1 140.13(10) . . ?
C5 N5 P2 120.62(12) . . ?
C5 N5 C7 115.92(14) . . ?
C7 N5 P2 116.93(12) . . ?
C9 N6 P2 125.88(13) . . ?
C11 N6 P2 117.88(12) . . ?
C11 N6 C9 115.18(15) . . ?
C13 N7 P2 118.53(12) . . ?
C13 N7 C15 116.45(15) . . ?
C15 N7 P2 124.87(13) . . ?
C17 N8 P3 121.96(12) . . ?
C17 N8 C19 116.29(15) . . ?
C19 N8 P3 121.52(13) . . ?
C21 N9 P3 122.41(13) . . ?
C23 N9 P3 115.81(12) . . ?
C23 N9 C21 115.06(15) . . ?
C25 N10 P3 124.25(13) . . ?
C25 N10 C27 114.87(15) . . ?
C27 N10 P3 118.92(12) . . ?
C29 N11 P4 116.65(13) . . ?
C31 N11 P4 123.61(12) . . ?
C31 N11 C29 114.30(15) . . ?
C33 N12 P4 121.05(13) . . ?
C33 N12 C35 115.21(15) . . ?
C35 N12 P4 123.22(13) . . ?
C37 N13 P4 122.81(12) . . ?
C39 N13 P4 119.73(12) . . ?
C39 N13 C37 115.92(14) . . ?
N1 C1 C2 106.39(15) . . ?
N1 C1 C3 110.97(14) . . ?
N1 C1 C4 110.84(14) . . ?
C2 C1 C3 109.10(15) . . ?
C4 C1 C2 109.61(15) . . ?
C4 C1 C3 109.85(16) . . ?
C1 C2 H2A 109.5 . . ?
C1 C2 H2B 109.5 . . ?
C1 C2 H2C 109.5 . . ?
H2A C2 H2B 109.5 . . ?
H2A C2 H2C 109.5 . . ?
H2B C2 H2C 109.5 . . ?
C1 C3 H3A 109.5 . . ?
C1 C3 H3B 109.5 . . ?
C1 C3 H3C 109.5 . . ?
H3A C3 H3B 109.5 . . ?
H3A C3 H3C 109.5 . . ?
H3B C3 H3C 109.5 . . ?
C1 C4 H4A 109.5 . . ?
C1 C4 H4B 109.5 . . ?
C1 C4 H4C 109.5 . . ?
H4A C4 H4B 109.5 . . ?
H4A C4 H4C 109.5 . . ?
H4B C4 H4C 109.5 . . ?
N5 C5 H5A 108.6 . . ?
N5 C5 H5B 108.6 . . ?
N5 C5 C6 114.82(15) . . ?
H5A C5 H5B 107.5 . . ?
C6 C5 H5A 108.6 . . ?
C6 C5 H5B 108.6 . . ?
C5 C6 H6A 109.5 . . ?
C5 C6 H6B 109.5 . . ?
C5 C6 H6C 109.5 . . ?
H6A C6 H6B 109.5 . . ?
H6A C6 H6C 109.5 . . ?
H6B C6 H6C 109.5 . . ?
N5 C7 H7A 108.8 . . ?
N5 C7 H7B 108.8 . . ?
N5 C7 C8 113.74(16) . . ?
H7A C7 H7B 107.7 . . ?
C8 C7 H7A 108.8 . . ?
C8 C7 H7B 108.8 . . ?
C7 C8 H8A 109.5 . . ?
C7 C8 H8B 109.5 . . ?
C7 C8 H8C 109.5 . . ?
H8A C8 H8B 109.5 . . ?
H8A C8 H8C 109.5 . . ?
H8B C8 H8C 109.5 . . ?
N6 C9 H9A 108.5 . . ?
N6 C9 H9B 108.5 . . ?
N6 C9 C10 115.25(16) . . ?
H9A C9 H9B 107.5 . . ?
C10 C9 H9A 108.5 . . ?
C10 C9 H9B 108.5 . . ?
C9 C10 H10A 109.5 . . ?
C9 C10 H10B 109.5 . . ?
C9 C10 H10C 109.5 . . ?
H10A C10 H10B 109.5 . . ?
H10A C10 H10C 109.5 . . ?
H10B C10 H10C 109.5 . . ?
N6 C11 H11A 108.9 . . ?
N6 C11 H11B 108.9 . . ?
N6 C11 C12 113.55(16) . . ?
H11A C11 H11B 107.7 . . ?
C12 C11 H11A 108.9 . . ?
C12 C11 H11B 108.9 . . ?
C11 C12 H12A 109.5 . . ?
C11 C12 H12B 109.5 . . ?
C11 C12 H12C 109.5 . . ?
H12A C12 H12B 109.5 . . ?
H12A C12 H12C 109.5 . . ?
H12B C12 H12C 109.5 . . ?
N7 C13 H13A 109.0 . . ?
N7 C13 H13B 109.0 . . ?
N7 C13 C14 112.86(16) . . ?
H13A C13 H13B 107.8 . . ?
C14 C13 H13A 109.0 . . ?
C14 C13 H13B 109.0 . . ?
C13 C14 H14A 109.5 . . ?
C13 C14 H14B 109.5 . . ?
C13 C14 H14C 109.5 . . ?
H14A C14 H14B 109.5 . . ?
H14A C14 H14C 109.5 . . ?
H14B C14 H14C 109.5 . . ?
N7 C15 H15A 108.9 . . ?
N7 C15 H15B 108.9 . . ?
N7 C15 C16 113.15(15) . . ?
H15A C15 H15B 107.8 . . ?
C16 C15 H15A 108.9 . . ?
C16 C15 H15B 108.9 . . ?
C15 C16 H16A 109.5 . . ?
C15 C16 H16B 109.5 . . ?
C15 C16 H16C 109.5 . . ?
H16A C16 H16B 109.5 . . ?
H16A C16 H16C 109.5 . . ?
H16B C16 H16C 109.5 . . ?
N8 C17 H17A 109.1 . . ?
N8 C17 H17B 109.1 . . ?
N8 C17 C18 112.44(15) . . ?
H17A C17 H17B 107.8 . . ?
C18 C17 H17A 109.1 . . ?
C18 C17 H17B 109.1 . . ?
C17 C18 H18A 109.5 . . ?
C17 C18 H18B 109.5 . . ?
C17 C18 H18C 109.5 . . ?
H18A C18 H18B 109.5 . . ?
H18A C18 H18C 109.5 . . ?
H18B C18 H18C 109.5 . . ?
N8 C19 H19A 108.7 . . ?
N8 C19 H19B 108.7 . . ?
N8 C19 C20 114.09(16) . . ?
H19A C19 H19B 107.6 . . ?
C20 C19 H19A 108.7 . . ?
C20 C19 H19B 108.7 . . ?
C19 C20 H20A 109.5 . . ?
C19 C20 H20B 109.5 . . ?
C19 C20 H20C 109.5 . . ?
H20A C20 H20B 109.5 . . ?
H20A C20 H20C 109.5 . . ?
H20B C20 H20C 109.5 . . ?
N9 C21 H21A 108.8 . . ?
N9 C21 H21B 108.8 . . ?
N9 C21 C22 113.69(16) . . ?
H21A C21 H21B 107.7 . . ?
C22 C21 H21A 108.8 . . ?
C22 C21 H21B 108.8 . . ?
C21 C22 H22A 109.5 . . ?
C21 C22 H22B 109.5 . . ?
C21 C22 H22C 109.5 . . ?
H22A C22 H22B 109.5 . . ?
H22A C22 H22C 109.5 . . ?
H22B C22 H22C 109.5 . . ?
N9 C23 H23A 108.8 . . ?
N9 C23 H23B 108.8 . . ?
N9 C23 C24 113.79(16) . . ?
H23A C23 H23B 107.7 . . ?
C24 C23 H23A 108.8 . . ?
C24 C23 H23B 108.8 . . ?
C23 C24 H24A 109.5 . . ?
C23 C24 H24B 109.5 . . ?
C23 C24 H24C 109.5 . . ?
H24A C24 H24B 109.5 . . ?
H24A C24 H24C 109.5 . . ?
H24B C24 H24C 109.5 . . ?
N10 C25 H25A 108.9 . . ?
N10 C25 H25B 108.9 . . ?
N10 C25 C26 113.44(17) . . ?
H25A C25 H25B 107.7 . . ?
C26 C25 H25A 108.9 . . ?
C26 C25 H25B 108.9 . . ?
C25 C26 H26A 109.5 . . ?
C25 C26 H26B 109.5 . . ?
C25 C26 H26C 109.5 . . ?
H26A C26 H26B 109.5 . . ?
H26A C26 H26C 109.5 . . ?
H26B C26 H26C 109.5 . . ?
N10 C27 H27A 108.6 . . ?
N10 C27 H27B 108.6 . . ?
N10 C27 C28 114.51(16) . . ?
H27A C27 H27B 107.6 . . ?
C28 C27 H27A 108.6 . . ?
C28 C27 H27B 108.6 . . ?
C27 C28 H28A 109.5 . . ?
C27 C28 H28B 109.5 . . ?
C27 C28 H28C 109.5 . . ?
H28A C28 H28B 109.5 . . ?
H28A C28 H28C 109.5 . . ?
H28B C28 H28C 109.5 . . ?
N11 C29 H29A 109.0 . . ?
N11 C29 H29B 109.0 . . ?
N11 C29 C30 112.94(19) . . ?
H29A C29 H29B 107.8 . . ?
C30 C29 H29A 109.0 . . ?
C30 C29 H29B 109.0 . . ?
C29 C30 H30A 109.5 . . ?
C29 C30 H30B 109.5 . . ?
C29 C30 H30C 109.5 . . ?
H30A C30 H30B 109.5 . . ?
H30A C30 H30C 109.5 . . ?
H30B C30 H30C 109.5 . . ?
N11 C31 H31A 109.1 . . ?
N11 C31 H31B 109.1 . . ?
N11 C31 C32 112.69(17) . . ?
H31A C31 H31B 107.8 . . ?
C32 C31 H31A 109.1 . . ?
C32 C31 H31B 109.1 . . ?
C31 C32 H32A 109.5 . . ?
C31 C32 H32B 109.5 . . ?
C31 C32 H32C 109.5 . . ?
H32A C32 H32B 109.5 . . ?
H32A C32 H32C 109.5 . . ?
H32B C32 H32C 109.5 . . ?
N12 C33 H33A 108.5 . . ?
N12 C33 H33B 108.5 . . ?
N12 C33 C34 114.95(17) . . ?
H33A C33 H33B 107.5 . . ?
C34 C33 H33A 108.5 . . ?
C34 C33 H33B 108.5 . . ?
C33 C34 H34A 109.5 . . ?
C33 C34 H34B 109.5 . . ?
C33 C34 H34C 109.5 . . ?
H34A C34 H34B 109.5 . . ?
H34A C34 H34C 109.5 . . ?
H34B C34 H34C 109.5 . . ?
N12 C35 H35A 108.9 . . ?
N12 C35 H35B 108.9 . . ?
N12 C35 C36 113.18(17) . . ?
H35A C35 H35B 107.8 . . ?
C36 C35 H35A 108.9 . . ?
C36 C35 H35B 108.9 . . ?
C35 C36 H36A 109.5 . . ?
C35 C36 H36B 109.5 . . ?
C35 C36 H36C 109.5 . . ?
H36A C36 H36B 109.5 . . ?
H36A C36 H36C 109.5 . . ?
H36B C36 H36C 109.5 . . ?
N13 C37 H37A 109.0 . . ?
N13 C37 H37B 109.0 . . ?
N13 C37 C38 112.76(16) . . ?
H37A C37 H37B 107.8 . . ?
C38 C37 H37A 109.0 . . ?
C38 C37 H37B 109.0 . . ?
C37 C38 H38A 109.5 . . ?
C37 C38 H38B 109.5 . . ?
C37 C38 H38C 109.5 . . ?
H38A C38 H38B 109.5 . . ?
H38A C38 H38C 109.5 . . ?
H38B C38 H38C 109.5 . . ?
N13 C39 H39A 108.4 . . ?
N13 C39 H39B 108.4 . . ?
N13 C39 C40 115.50(16) . . ?
H39A C39 H39B 107.5 . . ?
C40 C39 H39A 108.4 . . ?
C40 C39 H39B 108.4 . . ?
C39 C40 H40A 109.5 . . ?
C39 C40 H40B 109.5 . . ?
C39 C40 H40C 109.5 . . ?
H40A C40 H40B 109.5 . . ?
H40A C40 H40C 109.5 . . ?
H40B C40 H40C 109.5 . . ?

loop_
_geom_bond_atom_site_label_1
_geom_bond_atom_site_label_2
_geom_bond_distance
_geom_bond_site_symmetry_2
_geom_bond_publ_flag
P1 N1 1.6710(15) . ?
P1 N2 1.5866(16) . ?
P1 N3 1.5822(16) . ?
P1 N4 1.6058(16) . ?
P2 N2 1.5431(16) . ?
P2 N5 1.6631(16) . ?
P2 N6 1.6561(16) . ?
P2 N7 1.6460(15) . ?
P3 N3 1.5458(15) . ?
P3 N8 1.6512(16) . ?
P3 N9 1.6553(15) . ?
P3 N10 1.6540(16) . ?
P4 N4 1.5571(16) . ?
P4 N11 1.6517(16) . ?
P4 N12 1.6480(16) . ?
P4 N13 1.6655(15) . ?
N1 H1 0.80(3) . ?
N1 C1 1.479(2) . ?
N5 C5 1.465(2) . ?
N5 C7 1.472(2) . ?
N6 C9 1.477(2) . ?
N6 C11 1.462(2) . ?
N7 C13 1.460(2) . ?
N7 C15 1.466(2) . ?
N8 C17 1.459(2) . ?
N8 C19 1.467(2) . ?
N9 C21 1.472(2) . ?
N9 C23 1.469(2) . ?
N10 C25 1.464(2) . ?
N10 C27 1.469(2) . ?
N11 C29 1.489(3) . ?
N11 C31 1.464(2) . ?
N12 C33 1.467(2) . ?
N12 C35 1.471(2) . ?
N13 C37 1.472(2) . ?
N13 C39 1.469(2) . ?
C1 C2 1.528(2) . ?
C1 C3 1.530(3) . ?
C1 C4 1.526(3) . ?
C2 H2A 0.9800 . ?
C2 H2B 0.9800 . ?
C2 H2C 0.9800 . ?
C3 H3A 0.9800 . ?
C3 H3B 0.9800 . ?
C3 H3C 0.9800 . ?
C4 H4A 0.9800 . ?
C4 H4B 0.9800 . ?
C4 H4C 0.9800 . ?
C5 H5A 0.9900 . ?
C5 H5B 0.9900 . ?
C5 C6 1.518(3) . ?
C6 H6A 0.9800 . ?
C6 H6B 0.9800 . ?
C6 H6C 0.9800 . ?
C7 H7A 0.9900 . ?
C7 H7B 0.9900 . ?
C7 C8 1.518(3) . ?
C8 H8A 0.9800 . ?
C8 H8B 0.9800 . ?
C8 H8C 0.9800 . ?
C9 H9A 0.9900 . ?
C9 H9B 0.9900 . ?
C9 C10 1.523(3) . ?
C10 H10A 0.9800 . ?
C10 H10B 0.9800 . ?
C10 H10C 0.9800 . ?
C11 H11A 0.9900 . ?
C11 H11B 0.9900 . ?
C11 C12 1.521(3) . ?
C12 H12A 0.9800 . ?
C12 H12B 0.9800 . ?
C12 H12C 0.9800 . ?
C13 H13A 0.9900 . ?
C13 H13B 0.9900 . ?
C13 C14 1.517(3) . ?
C14 H14A 0.9800 . ?
C14 H14B 0.9800 . ?
C14 H14C 0.9800 . ?
C15 H15A 0.9900 . ?
C15 H15B 0.9900 . ?
C15 C16 1.520(3) . ?
C16 H16A 0.9800 . ?
C16 H16B 0.9800 . ?
C16 H16C 0.9800 . ?
C17 H17A 0.9900 . ?
C17 H17B 0.9900 . ?
C17 C18 1.519(3) . ?
C18 H18A 0.9800 . ?
C18 H18B 0.9800 . ?
C18 H18C 0.9800 . ?
C19 H19A 0.9900 . ?
C19 H19B 0.9900 . ?
C19 C20 1.524(3) . ?
C20 H20A 0.9800 . ?
C20 H20B 0.9800 . ?
C20 H20C 0.9800 . ?
C21 H21A 0.9900 . ?
C21 H21B 0.9900 . ?
C21 C22 1.526(3) . ?
C22 H22A 0.9800 . ?
C22 H22B 0.9800 . ?
C22 H22C 0.9800 . ?
C23 H23A 0.9900 . ?
C23 H23B 0.9900 . ?
C23 C24 1.516(3) . ?
C24 H24A 0.9800 . ?
C24 H24B 0.9800 . ?
C24 H24C 0.9800 . ?
C25 H25A 0.9900 . ?
C25 H25B 0.9900 . ?
C25 C26 1.523(3) . ?
C26 H26A 0.9800 . ?
C26 H26B 0.9800 . ?
C26 H26C 0.9800 . ?
C27 H27A 0.9900 . ?
C27 H27B 0.9900 . ?
C27 C28 1.524(3) . ?
C28 H28A 0.9800 . ?
C28 H28B 0.9800 . ?
C28 H28C 0.9800 . ?
C29 H29A 0.9900 . ?
C29 H29B 0.9900 . ?
C29 C30 1.511(3) . ?
C30 H30A 0.9800 . ?
C30 H30B 0.9800 . ?
C30 H30C 0.9800 . ?
C31 H31A 0.9900 . ?
C31 H31B 0.9900 . ?
C31 C32 1.517(3) . ?
C32 H32A 0.9800 . ?
C32 H32B 0.9800 . ?
C32 H32C 0.9800 . ?
C33 H33A 0.9900 . ?
C33 H33B 0.9900 . ?
C33 C34 1.510(3) . ?
C34 H34A 0.9800 . ?
C34 H34B 0.9800 . ?
C34 H34C 0.9800 . ?
C35 H35A 0.9900 . ?
C35 H35B 0.9900 . ?
C35 C36 1.517(3) . ?
C36 H36A 0.9800 . ?
C36 H36B 0.9800 . ?
C36 H36C 0.9800 . ?
C37 H37A 0.9900 . ?
C37 H37B 0.9900 . ?
C37 C38 1.518(3) . ?
C38 H38A 0.9800 . ?
C38 H38B 0.9800 . ?
C38 H38C 0.9800 . ?
C39 H39A 0.9900 . ?
C39 H39B 0.9900 . ?
C39 C40 1.522(3) . ?
C40 H40A 0.9800 . ?
C40 H40B 0.9800 . ?
C40 H40C 0.9800 . ?

loop_
_geom_torsion_atom_site_label_1
_geom_torsion_atom_site_label_2
_geom_torsion_atom_site_label_3
_geom_torsion_atom_site_label_4
_geom_torsion
_geom_torsion_site_symmetry_1
_geom_torsion_site_symmetry_2
_geom_torsion_site_symmetry_3
_geom_torsion_site_symmetry_4
_geom_torsion_publ_flag
P1 N1 C1 C2 167.77(13) . . . . ?
P1 N1 C1 C3 -73.7(2) . . . . ?
P1 N1 C1 C4 48.7(2) . . . . ?
P2 N5 C5 C6 -84.45(19) . . . . ?
P2 N5 C7 C8 -146.63(15) . . . . ?
P2 N6 C9 C10 119.70(17) . . . . ?
P2 N6 C11 C12 134.78(15) . . . . ?
P2 N7 C13 C14 -114.17(17) . . . . ?
P2 N7 C15 C16 -131.35(16) . . . . ?
P3 N8 C17 C18 -123.47(15) . . . . ?
P3 N8 C19 C20 -130.85(16) . . . . ?
P3 N9 C21 C22 -112.81(18) . . . . ?
P3 N9 C23 C24 147.00(15) . . . . ?
P3 N10 C25 C26 122.37(17) . . . . ?
P3 N10 C27 C28 85.58(19) . . . . ?
P4 N11 C29 C30 103.42(19) . . . . ?
P4 N11 C31 C32 -137.16(17) . . . . ?
P4 N12 C33 C34 -104.94(19) . . . . ?
P4 N12 C35 C36 -129.36(17) . . . . ?
P4 N13 C37 C38 -136.23(15) . . . . ?
P4 N13 C39 C40 -111.87(17) . . . . ?
N1 P1 N2 P2 169.3(3) . . . . ?
N1 P1 N3 P3 -108.8(3) . . . . ?
N1 P1 N4 P4 2.92(18) . . . . ?
N2 P1 N1 C1 40.79(17) . . . . ?
N2 P1 N3 P3 132.7(3) . . . . ?
N2 P1 N4 P4 121.11(16) . . . . ?
N2 P2 N5 C5 96.32(15) . . . . ?
N2 P2 N5 C7 -54.20(16) . . . . ?
N2 P2 N6 C9 148.38(15) . . . . ?
N2 P2 N6 C11 -44.03(16) . . . . ?
N2 P2 N7 C13 167.77(13) . . . . ?
N2 P2 N7 C15 -7.65(18) . . . . ?
N3 P1 N1 C1 -77.76(16) . . . . ?
N3 P1 N2 P2 -72.9(3) . . . . ?
N3 P1 N4 P4 -114.69(16) . . . . ?
N3 P3 N8 C17 27.29(16) . . . . ?
N3 P3 N8 C19 -158.48(14) . . . . ?
N3 P3 N9 C21 -100.63(16) . . . . ?
N3 P3 N9 C23 49.19(17) . . . . ?
N3 P3 N10 C25 -161.05(15) . . . . ?
N3 P3 N10 C27 35.73(17) . . . . ?
N4 P1 N1 C1 160.95(15) . . . . ?
N4 P1 N2 P2 53.7(3) . . . . ?
N4 P1 N3 P3 6.9(3) . . . . ?
N4 P4 N11 C29 -60.98(17) . . . . ?
N4 P4 N11 C31 146.58(16) . . . . ?
N4 P4 N12 C33 -38.58(16) . . . . ?
N4 P4 N12 C35 150.08(14) . . . . ?
N4 P4 N13 C37 154.19(14) . . . . ?
N4 P4 N13 C39 -40.54(16) . . . . ?
N5 P2 N2 P1 -99.7(3) . . . . ?
N5 P2 N6 C9 24.68(17) . . . . ?
N5 P2 N6 C11 -167.73(13) . . . . ?
N5 P2 N7 C13 -64.42(15) . . . . ?
N5 P2 N7 C15 120.16(15) . . . . ?
N6 P2 N2 P1 145.8(3) . . . . ?
N6 P2 N5 C5 -144.57(14) . . . . ?
N6 P2 N5 C7 64.91(15) . . . . ?
N6 P2 N7 C13 44.66(16) . . . . ?
N6 P2 N7 C15 -130.77(15) . . . . ?
N7 P2 N2 P1 22.2(3) . . . . ?
N7 P2 N5 C5 -29.12(16) . . . . ?
N7 P2 N5 C7 -179.63(13) . . . . ?
N7 P2 N6 C9 -86.97(16) . . . . ?
N7 P2 N6 C11 80.63(15) . . . . ?
N8 P3 N3 P1 -159.3(3) . . . . ?
N8 P3 N9 C21 20.56(17) . . . . ?
N8 P3 N9 C23 170.38(14) . . . . ?
N8 P3 N10 C25 79.47(17) . . . . ?
N8 P3 N10 C27 -83.74(15) . . . . ?
N9 P3 N3 P1 -38.3(3) . . . . ?
N9 P3 N8 C17 -100.13(14) . . . . ?
N9 P3 N8 C19 74.10(16) . . . . ?
N9 P3 N10 C25 -34.35(17) . . . . ?
N9 P3 N10 C27 162.44(14) . . . . ?
N10 P3 N3 P1 79.5(3) . . . . ?
N10 P3 N8 C17 149.17(13) . . . . ?
N10 P3 N8 C19 -36.60(16) . . . . ?
N10 P3 N9 C21 136.76(15) . . . . ?
N10 P3 N9 C23 -73.43(15) . . . . ?
N11 P4 N4 P1 -167.03(15) . . . . ?
N11 P4 N12 C33 -158.62(14) . . . . ?
N11 P4 N12 C35 30.04(16) . . . . ?
N11 P4 N13 C37 -85.54(16) . . . . ?
N11 P4 N13 C39 79.74(15) . . . . ?
N12 P4 N4 P1 74.61(18) . . . . ?
N12 P4 N11 C29 61.50(16) . . . . ?
N12 P4 N11 C31 -90.94(17) . . . . ?
N12 P4 N13 C37 29.38(16) . . . . ?
N12 P4 N13 C39 -165.35(13) . . . . ?
N13 P4 N4 P1 -47.30(19) . . . . ?
N13 P4 N11 C29 177.48(14) . . . . ?
N13 P4 N11 C31 25.04(19) . . . . ?
N13 P4 N12 C33 85.16(15) . . . . ?
N13 P4 N12 C35 -86.18(15) . . . . ?
C5 N5 C7 C8 61.5(2) . . . . ?
C7 N5 C5 C6 66.3(2) . . . . ?
C9 N6 C11 C12 -56.3(2) . . . . ?
C11 N6 C9 C10 -48.2(2) . . . . ?
C13 N7 C15 C16 53.1(2) . . . . ?
C15 N7 C13 C14 61.6(2) . . . . ?
C17 N8 C19 C20 43.7(2) . . . . ?
C19 N8 C17 C18 62.0(2) . . . . ?
C21 N9 C23 C24 -60.9(2) . . . . ?
C23 N9 C21 C22 97.2(2) . . . . ?
C25 N10 C27 C28 -79.2(2) . . . . ?
C27 N10 C25 C26 -73.8(2) . . . . ?
C29 N11 C31 C32 69.8(2) . . . . ?
C31 N11 C29 C30 -101.6(2) . . . . ?
C33 N12 C35 C36 58.8(2) . . . . ?
C35 N12 C33 C34 67.1(2) . . . . ?
C37 N13 C39 C40 54.4(2) . . . . ?
C39 N13 C37 C38 58.0(2) . . . . ?

loop_
_exptl_oxdiff_crystal_face_indexfrac_h
_exptl_oxdiff_crystal_face_indexfrac_k
_exptl_oxdiff_crystal_face_indexfrac_l
_exptl_oxdiff_crystal_face_x
_exptl_oxdiff_crystal_face_y
_exptl_oxdiff_crystal_face_z
-1.9935 1.0001 -0.0011 0.0165 0.1093 0.0384
1.9935 -1.0001 0.0011 -0.0165 -0.1093 -0.0384
0.0030 -4.9866 -2.9931 -0.0683 0.0500 -0.1729
-0.0009 0.9966 0.9977 0.0057 -0.0159 0.0474
0.0013 4.9969 -2.9925 0.1878 0.0390 -0.0195
-0.0013 -4.9969 2.9925 -0.1878 -0.0390 0.0195
